data_2222622
loop_
_publ_author_name
'Patra, Goutam Kumar'
'Mukherjee, Anindita'
'Mitra, Partha'
'Ng, Seik Weng'

_publ_section_title
;
 <i>N</i>,<i>N</i>'-Bis(4-pyridylmethylene)octane-1,8-diamine
;
_journal_coeditor_code CI2836
_journal_issue 8
_journal_name_full 'Acta Crystallographica Section E'
_journal_page_first o1728
_journal_paper_doi 10.1107/S1600536809024623
_journal_volume 65
_journal_year 2009
_chemical_formula_iupac 'C20 H26 N4'
_chemical_formula_moiety 'C20 H26 N4'
_chemical_formula_sum 'C20 H26 N4'
_chemical_formula_weight 322.45
_chemical_name_systematic
;
<i>N</i>,<i>N</i>'-Bis(4-pyridylmethylene)octane-1,8-diamine
;
_space_group_IT_number 14
_symmetry_cell_setting monoclinic
_symmetry_space_group_name_Hall '-P 2ybc'
_symmetry_space_group_name_H-M 'P 1 21/c 1'
_atom_sites_solution_hydrogens geom
_atom_sites_solution_primary direct
_atom_sites_solution_secondary difmap
_audit_creation_method SHELXL-97
_cell_angle_alpha 90.00
_cell_angle_beta 111.143(2)
_cell_angle_gamma 90.00
_cell_formula_units_Z 2
_cell_length_a 11.6285(4)
_cell_length_b 9.3821(3)
_cell_length_c 8.8302(3)
_cell_measurement_reflns_used 1645
_cell_measurement_temperature 140(2)
_cell_measurement_theta_max 27.3
_cell_measurement_theta_min 2.2
_cell_volume 898.52(5)
_computing_cell_refinement 'SAINT (Bruker, 2008)'
_computing_data_collection 'APEX2 (Bruker, 2008)'
_computing_data_reduction 'SAINT (Bruker, 2008)'
_computing_molecular_graphics 'X-SEED (Barbour, 2001)'
_computing_publication_material 'publCIF (Westrip, 2009)'
_computing_structure_refinement 'SHELXL97 (Sheldrick, 2008)'
_computing_structure_solution 'SHELXS97 (Sheldrick, 2008)'
_diffrn_ambient_temperature 140(2)
_diffrn_measured_fraction_theta_full 1.000
_diffrn_measured_fraction_theta_max 1.000
_diffrn_measurement_device_type 'Bruker SMART APEX area-detector'
_diffrn_measurement_method \w
_diffrn_radiation_monochromator graphite
_diffrn_radiation_source 'fine-focus sealed tube'
_diffrn_radiation_type MoK\a
_diffrn_radiation_wavelength 0.71073
_diffrn_reflns_av_R_equivalents 0.0227
_diffrn_reflns_av_sigmaI/netI 0.0272
_diffrn_reflns_limit_h_max 15
_diffrn_reflns_limit_h_min -15
_diffrn_reflns_limit_k_max 11
_diffrn_reflns_limit_k_min -12
_diffrn_reflns_limit_l_max 11
_diffrn_reflns_limit_l_min -11
_diffrn_reflns_number 6110
_diffrn_reflns_theta_full 27.49
_diffrn_reflns_theta_max 27.49
_diffrn_reflns_theta_min 1.88
_diffrn_standards_number 0
_exptl_absorpt_coefficient_mu 0.072
_exptl_absorpt_correction_type none
_exptl_crystal_colour 'light yellow'
_exptl_crystal_density_diffrn 1.192
_exptl_crystal_density_method 'not measured'
_exptl_crystal_description Plate
_exptl_crystal_F_000 348
_exptl_crystal_size_max 0.40
_exptl_crystal_size_mid 0.20
_exptl_crystal_size_min 0.02
_refine_diff_density_max 0.305
_refine_diff_density_min -0.228
_refine_ls_extinction_method none
_refine_ls_goodness_of_fit_ref 1.024
_refine_ls_hydrogen_treatment constr
_refine_ls_matrix_type full
_refine_ls_number_parameters 109
_refine_ls_number_reflns 2065
_refine_ls_number_restraints 0
_refine_ls_restrained_S_all 1.024
_refine_ls_R_factor_all 0.0645
_refine_ls_R_factor_gt 0.0480
_refine_ls_shift/su_max 0.001
_refine_ls_shift/su_mean 0.000
_refine_ls_structure_factor_coef Fsqd
_refine_ls_weighting_details 'calc w=1/[\s^2^(Fo^2^)+(0.0697P)^2^+0.2588P] where P=(Fo^2^+2Fc^2^)/3'
_refine_ls_weighting_scheme calc
_refine_ls_wR_factor_gt 0.1246
_refine_ls_wR_factor_ref 0.1377
_reflns_number_gt 1588
_reflns_number_total 2065
_reflns_threshold_expression I>2\s(I)
_cod_data_source_file ci2836.cif
_cod_data_source_block I
_cod_depositor_comments
;
The following automatic conversions were performed:
'_symmetry_cell_setting' value 'Monoclinic' changed to 'monoclinic'
according to '/home/saulius/struct/CIF-dictionaries/cif_core.dic'
dictionary named 'cif_core.dic' version 2.4.1 from
2010-06-29.

'_exptl_absorpt_correction_type' value 'None' changed to
'none' according to '/home/saulius/struct/CIF-dictionaries/cif_core.dic'
dictionary named 'cif_core.dic' version 2.4.1 from 2010-06-29.

Automatic conversion script
Id: cif_fix_enum 1527 2010-12-29 10:47:43Z saulius 

The following automatic conversions were performed:

'_symmetry_cell_setting' value 'Monoclinic' changed to 'monoclinic'
according to /home/saulius/struct/CIF-dictionaries/cif_core.dic
dictionary named 'cif_core.dic' version 2.4.1 from
2010-06-29.

'_exptl_absorpt_correction_type' value 'None' changed to
'none' according to
/home/saulius/struct/CIF-dictionaries/cif_core.dic dictionary named
'cif_core.dic' version 2.4.1 from 2010-06-29.

Automatic conversion script
Id: cif_fix_values 1715 2011-07-08 13:25:40Z adriana 
;
_cod_original_sg_symbol_H-M 'P 21/c'
_cod_database_code 2222622
_cod_database_fobs_code 2222622

loop_
_symmetry_equiv_pos_as_xyz
'x, y, z'
'-x, y+1/2, -z+1/2'
'-x, -y, -z'
'x, -y-1/2, z-1/2'

loop_
_atom_site_type_symbol
_atom_site_label
_atom_site_fract_x
_atom_site_fract_y
_atom_site_fract_z
_atom_site_U_iso_or_equiv
_atom_site_adp_type
_atom_site_calc_flag
_atom_site_refinement_flags
_atom_site_occupancy
_atom_site_disorder_assembly
_atom_site_disorder_group
N N1 0.28339(13) 0.52618(14) 0.97725(16) 0.0353(3) Uani d . 1 . .
N N2 0.09040(12) 0.40434(14) 1.39134(15) 0.0326(3) Uani d . 1 . .
C C1 0.48329(13) 0.46639(14) 0.56773(16) 0.0248(3) Uani d . 1 . .
H H1A 0.5601 0.4388 0.6573 0.030 Uiso calc R 1 . .
H H1B 0.4353 0.3784 0.5261 0.030 Uiso calc R 1 . .
C C2 0.40867(13) 0.56437(15) 0.63471(17) 0.0264(3) Uani d . 1 . .
H H2A 0.4584 0.6500 0.6818 0.032 Uiso calc R 1 . .
H H2B 0.3340 0.5961 0.5442 0.032 Uiso calc R 1 . .
C C3 0.36981(13) 0.49380(15) 0.76402(17) 0.0265(3) Uani d . 1 . .
H H3A 0.3086 0.4184 0.7125 0.032 Uiso calc R 1 . .
H H3B 0.4426 0.4476 0.8451 0.032 Uiso calc R 1 . .
C C4 0.31509(18) 0.59651(17) 0.8495(2) 0.0413(4) Uani d . 1 . .
H H4A 0.3748 0.6740 0.8979 0.050 Uiso calc R 1 . .
H H4B 0.2400 0.6397 0.7697 0.050 Uiso calc R 1 . .
C C5 0.20006(13) 0.58108(14) 1.01734(16) 0.0250(3) Uani d . 1 . .
H H5 0.1598 0.6647 0.9631 0.030 Uiso calc R 1 . .
C C6 0.16301(12) 0.51912(15) 1.14647(15) 0.0225(3) Uani d . 1 . .
C C7 0.07925(13) 0.58973(15) 1.19920(17) 0.0265(3) Uani d . 1 . .
H H7 0.0446 0.6782 1.1522 0.032 Uiso calc R 1 . .
C C8 0.04704(13) 0.52910(16) 1.32146(18) 0.0303(4) Uani d . 1 . .
H H8 -0.0092 0.5793 1.3576 0.036 Uiso calc R 1 . .
C C9 0.17031(14) 0.33682(16) 1.33808(18) 0.0304(3) Uani d . 1 . .
H H9 0.2018 0.2473 1.3852 0.036 Uiso calc R 1 . .
C C10 0.20944(13) 0.38956(15) 1.21893(17) 0.0263(3) Uani d . 1 . .
H H10 0.2673 0.3380 1.1869 0.032 Uiso calc R 1 . .

loop_
_atom_site_aniso_label
_atom_site_aniso_U_11
_atom_site_aniso_U_22
_atom_site_aniso_U_33
_atom_site_aniso_U_12
_atom_site_aniso_U_13
_atom_site_aniso_U_23
N1 0.0532(8) 0.0291(7) 0.0383(7) 0.0066(6) 0.0343(7) 0.0070(6)
N2 0.0390(7) 0.0354(7) 0.0306(7) -0.0071(5) 0.0212(6) -0.0029(5)
C1 0.0282(7) 0.0273(7) 0.0236(7) 0.0019(5) 0.0148(6) 0.0008(5)
C2 0.0339(7) 0.0257(7) 0.0274(7) -0.0007(6) 0.0203(6) 0.0006(6)
C3 0.0338(7) 0.0256(7) 0.0260(7) 0.0022(6) 0.0181(6) 0.0023(6)
C4 0.0682(11) 0.0283(8) 0.0490(10) 0.0084(7) 0.0473(9) 0.0090(7)
C5 0.0318(7) 0.0225(7) 0.0238(7) 0.0000(5) 0.0139(6) 0.0003(5)
C6 0.0244(7) 0.0245(7) 0.0202(6) -0.0037(5) 0.0101(5) -0.0032(5)
C7 0.0270(7) 0.0277(7) 0.0274(7) 0.0002(5) 0.0130(6) -0.0023(6)
C8 0.0304(7) 0.0348(8) 0.0323(8) -0.0035(6) 0.0191(6) -0.0066(6)
C9 0.0387(8) 0.0270(7) 0.0297(7) -0.0027(6) 0.0174(6) 0.0010(6)
C10 0.0308(7) 0.0252(7) 0.0267(7) 0.0001(5) 0.0151(6) -0.0017(5)

loop_
_atom_type_symbol
_atom_type_description
_atom_type_scat_dispersion_real
_atom_type_scat_dispersion_imag
_atom_type_scat_source
C C 0.0033 0.0016 'International Tables Vol C Tables 4.2.6.8 and 6.1.1.4'
H H 0.0000 0.0000 'International Tables Vol C Tables 4.2.6.8 and 6.1.1.4'
N N 0.0061 0.0033 'International Tables Vol C Tables 4.2.6.8 and 6.1.1.4'

loop_
_geom_angle_atom_site_label_1
_geom_angle_atom_site_label_2
_geom_angle_atom_site_label_3
_geom_angle_site_symmetry_1
_geom_angle_site_symmetry_3
_geom_angle
_geom_angle_publ_flag
C5 N1 C4 . . 117.82(13) ?
C8 N2 C9 . . 116.48(12) ?
C1 C1 C2 3_666 . 113.46(14) ?
C1 C1 H1A 3_666 . 108.9 ?
C2 C1 H1A . . 108.9 ?
C1 C1 H1B 3_666 . 108.9 ?
C2 C1 H1B . . 108.9 ?
H1A C1 H1B . . 107.7 ?
C3 C2 C1 . . 113.18(11) ?
C3 C2 H2A . . 108.9 ?
C1 C2 H2A . . 108.9 ?
C3 C2 H2B . . 108.9 ?
C1 C2 H2B . . 108.9 ?
H2A C2 H2B . . 107.8 ?
C4 C3 C2 . . 113.11(12) ?
C4 C3 H3A . . 109.0 ?
C2 C3 H3A . . 109.0 ?
C4 C3 H3B . . 109.0 ?
C2 C3 H3B . . 109.0 ?
H3A C3 H3B . . 107.8 ?
N1 C4 C3 . . 111.63(12) ?
N1 C4 H4A . . 109.3 ?
C3 C4 H4A . . 109.3 ?
N1 C4 H4B . . 109.3 ?
C3 C4 H4B . . 109.3 ?
H4A C4 H4B . . 108.0 ?
N1 C5 C6 . . 121.75(13) ?
N1 C5 H5 . . 119.1 ?
C6 C5 H5 . . 119.1 ?
C10 C6 C7 . . 117.76(12) ?
C10 C6 C5 . . 121.82(12) ?
C7 C6 C5 . . 120.42(12) ?
C8 C7 C6 . . 118.97(13) ?
C8 C7 H7 . . 120.5 ?
C6 C7 H7 . . 120.5 ?
N2 C8 C7 . . 123.85(13) ?
N2 C8 H8 . . 118.1 ?
C7 C8 H8 . . 118.1 ?
N2 C9 C10 . . 123.94(14) ?
N2 C9 H9 . . 118.0 ?
C10 C9 H9 . . 118.0 ?
C9 C10 C6 . . 119.00(13) ?
C9 C10 H10 . . 120.5 ?
C6 C10 H10 . . 120.5 ?

loop_
_geom_bond_atom_site_label_1
_geom_bond_atom_site_label_2
_geom_bond_site_symmetry_2
_geom_bond_distance
_geom_bond_publ_flag
N1 C5 . 1.2558(18) ?
N1 C4 . 1.4643(18) ?
N2 C8 . 1.334(2) ?
N2 C9 . 1.3421(18) ?
C1 C1 3_666 1.522(2) ?
C1 C2 . 1.5225(18) ?
C1 H1A . 0.99 ?
C1 H1B . 0.99 ?
C2 C3 . 1.5227(18) ?
C2 H2A . 0.99 ?
C2 H2B . 0.99 ?
C3 C4 . 1.4998(19) ?
C3 H3A . 0.99 ?
C3 H3B . 0.99 ?
C4 H4A . 0.99 ?
C4 H4B . 0.99 ?
C5 C6 . 1.4758(18) ?
C5 H5 . 0.95 ?
C6 C10 . 1.3889(19) ?
C6 C7 . 1.3898(18) ?
C7 C8 . 1.3860(19) ?
C7 H7 . 0.95 ?
C8 H8 . 0.95 ?
C9 C10 . 1.3800(19) ?
C9 H9 . 0.95 ?
C10 H10 . 0.95 ?

loop_
_geom_torsion_atom_site_label_1
_geom_torsion_atom_site_label_2
_geom_torsion_atom_site_label_3
_geom_torsion_atom_site_label_4
_geom_torsion_site_symmetry_1
_geom_torsion_site_symmetry_2
_geom_torsion_site_symmetry_3
_geom_torsion_site_symmetry_4
_geom_torsion
_geom_torsion_publ_flag
C1 C1 C2 C3 3_666 . . . 176.99(14) ?
C1 C2 C3 C4 . . . . 170.37(14) ?
C5 N1 C4 C3 . . . . -154.80(15) ?
C2 C3 C4 N1 . . . . -177.71(14) ?
C4 N1 C5 C6 . . . . -179.09(14) ?
N1 C5 C6 C10 . . . . -6.5(2) ?
N1 C5 C6 C7 . . . . 173.65(13) ?
C10 C6 C7 C8 . . . . 0.6(2) ?
C5 C6 C7 C8 . . . . -179.57(13) ?
C9 N2 C8 C7 . . . . 0.5(2) ?
C6 C7 C8 N2 . . . . -1.1(2) ?
C8 N2 C9 C10 . . . . 0.6(2) ?
N2 C9 C10 C6 . . . . -1.0(2) ?
C7 C6 C10 C9 . . . . 0.4(2) ?
C5 C6 C10 C9 . . . . -179.46(13) ?
